data_2200640
loop_
_publ_author_name
'M. Alagar'
'R. V. Krishnakumar'
'S. Natarajan'

_publ_section_title
;
 <small>L</small>-Phenylalaninium maleate
;
_journal_issue 10
_journal_name_full 'Acta Crystallographica Section E'
_journal_page_first o968
_journal_page_last o970
_journal_paper_doi 10.1107/S1600536801015240
_journal_volume 57
_journal_year 2001
_chemical_formula_iupac 'C9 H12 N O2 1+, C4 H3 O4 1-'
_chemical_formula_moiety 'C9 H12 N O2 1+, C4 H3 O4 1-'
_chemical_formula_sum 'C13 H15 N O6'
_chemical_formula_weight 281.26
_chemical_name_common 'L-phenylalaninium maleate'
_chemical_name_systematic
;
L-Phenylalaninium maleate
;
_space_group_IT_number 4
_symmetry_cell_setting monoclinic
_symmetry_space_group_name_Hall 'P 2yb'
_symmetry_space_group_name_H-M 'P 1 21 1'
_cell_angle_alpha 90.000(10)
_cell_angle_beta 101.070(10)
_cell_angle_gamma 90.000(10)
_cell_formula_units_Z 2
_cell_length_a 11.0560(9)
_cell_length_b 5.3326(4)
_cell_length_c 11.4712(7)
_cell_measurement_reflns_used 25
_cell_measurement_temperature 293(2)
_cell_measurement_theta_max 42
_cell_measurement_theta_min 28
_cell_volume 663.73(9)
_computing_cell_refinement 'CAD-4 Software'
_computing_data_collection 'CAD-4 Software (Enraf-Nonius, 1989)'
_computing_data_reduction 'CAD-4 Software'
_computing_molecular_graphics 'PLATON (Spek, 1999)'
_computing_publication_material SHELXL97
_computing_structure_refinement 'SHELXL97 (Sheldrick, 1997)'
_computing_structure_solution 'SHELXS97 (Sheldrick, 1990)'
_diffrn_ambient_temperature 293(2)
_diffrn_measured_fraction_theta_full 1.000
_diffrn_measured_fraction_theta_max 1.001
_diffrn_measurement_device_type 'Enraf-Nonius CAD-4'
_diffrn_measurement_method \w-2\q
_diffrn_radiation_monochromator graphite
_diffrn_radiation_source 'fine-focus sealed tube'
_diffrn_radiation_type CuK\a
_diffrn_radiation_wavelength 1.54180
_diffrn_reflns_av_R_equivalents .015
_diffrn_reflns_av_sigmaI/netI .0140
_diffrn_reflns_limit_h_max 0
_diffrn_reflns_limit_h_min -13
_diffrn_reflns_limit_k_max 6
_diffrn_reflns_limit_k_min 0
_diffrn_reflns_limit_l_max 13
_diffrn_reflns_limit_l_min -13
_diffrn_reflns_number 1424
_diffrn_reflns_theta_full 67.92
_diffrn_reflns_theta_max 67.92
_diffrn_reflns_theta_min 3.93
_diffrn_standards_decay_% <2
_diffrn_standards_interval_count 100
_diffrn_standards_number 2
_exptl_absorpt_coefficient_mu .957
_exptl_absorpt_correction_T_max .91
_exptl_absorpt_correction_T_min .82
_exptl_absorpt_correction_type '\y scan'
_exptl_absorpt_process_details '(North et al., 1968)'
_exptl_crystal_colour colorless
_exptl_crystal_density_diffrn 1.407
_exptl_crystal_density_meas 1.41
_exptl_crystal_density_method 'flotation in mixture of xylene and bromoform'
_exptl_crystal_description needle
_exptl_crystal_F_000 296
_exptl_crystal_size_max .40
_exptl_crystal_size_mid .10
_exptl_crystal_size_min .10
_refine_diff_density_max .12
_refine_diff_density_min -.12
_refine_ls_extinction_coef .052(3)
_refine_ls_extinction_method SHELXL97
_refine_ls_goodness_of_fit_ref 1.13
_refine_ls_hydrogen_treatment mixed
_refine_ls_matrix_type full
_refine_ls_number_parameters 187
_refine_ls_number_reflns 1353
_refine_ls_number_restraints 1
_refine_ls_restrained_S_all 1.13
_refine_ls_R_factor_all .030
_refine_ls_R_factor_gt .028
_refine_ls_shift/su_max <0.001
_refine_ls_shift/su_mean <0.001
_refine_ls_structure_factor_coef Fsqd
_refine_ls_weighting_details 'calc w = 1/[\s^2^(Fo^2^)+(0.0418P)^2^+0.0901P] where P = (Fo^2^+2Fc^2^)/3'
_refine_ls_weighting_scheme calc
_refine_ls_wR_factor_ref .078
_reflns_number_gt 1294
_reflns_number_total 1353
_reflns_threshold_expression I>2\s(I)
_cod_data_source_file ci6062.cif
_cod_data_source_block I
_cod_original_cell_volume 663.73(8)
_cod_original_sg_symbol_H-M 'P 21'
_cod_database_code 2200640
_cod_database_fobs_code 2200640

loop_
_symmetry_equiv_pos_as_xyz
'x, y, z'
'-x, y+1/2, -z'

loop_
_atom_site_label
_atom_site_fract_x
_atom_site_fract_y
_atom_site_fract_z
_atom_site_U_iso_or_equiv
_atom_site_adp_type
_atom_site_calc_flag
_atom_site_refinement_flags
_atom_site_occupancy
_atom_site_disorder_assembly
_atom_site_disorder_group
_atom_site_type_symbol
O1 .21671(16) .2656(4) .40613(13) .0593(5) Uani d . 1 . . O
H1 .1884 .3756 .3588 .089 Uiso calc R 1 . . H
O2 .09656(12) .4396(3) .51853(11) .0427(4) Uani d . 1 . . O
O3 .89837(18) .3761(4) .88035(14) .0600(5) Uani d . 1 . . O
O4 .86654(15) .1424(4) .72068(13) .0556(5) Uani d . 1 . . O
O5 .86833(19) .3497(4) 1.08272(15) .0626(5) Uani d . 1 . . O
O6 .81953(17) .0653(4) 1.20320(13) .0623(5) Uani d . 1 . . O
N1 .12481(14) .0781(4) .67720(15) .0465(5) Uani d . 1 . . N
H1A .1359 -.0571 .7235 .070 Uiso calc R 1 . . H
H1B .0445 .1081 .6547 .070 Uiso calc R 1 . . H
H1C .1611 .2095 .7172 .070 Uiso calc R 1 . . H
C1 .16094(16) .2707(4) .49675(16) .0341(4) Uani d . 1 . . C
C2 .17990(17) .0341(4) .57051(18) .0379(5) Uani d . 1 . . C
H2 .1316 -.0986 .5240 .045 Uiso calc R 1 . . H
C3 .31263(17) -.0598(5) .60380(19) .0424(5) Uani d . 1 . . C
H3A .3123 -.2202 .6437 .051 Uiso calc R 1 . . H
H3B .3435 -.0884 .5313 .051 Uiso calc R 1 . . H
C4 .40088(16) .1127(4) .68253(17) .0384(5) Uani d . 1 . . C
C5 .4201(2) .0880(6) .8048(2) .0537(6) Uani d . 1 . . C
H5 .3785 -.0362 .8383 .064 Uiso calc R 1 . . H
C6 .5001(2) .2454(7) .8774(2) .0645(8) Uani d . 1 . . C
H6 .5115 .2274 .9595 .077 Uiso calc R 1 . . H
C7 .5628(2) .4274(7) .8300(2) .0619(7) Uani d . 1 . . C
H7 .6170 .5325 .8794 .074 Uiso calc R 1 . . H
C8 .5454(2) .4546(6) .7089(2) .0621(7) Uani d . 1 . . C
H8 .5875 .5787 .6760 .074 Uiso calc R 1 . . H
C9 .4650(2) .2971(5) .6359(2) .0513(6) Uani d . 1 . . C
H9 .4540 .3159 .5540 .062 Uiso calc R 1 . . H
C10 .86352(19) .1716(4) .82772(18) .0420(5) Uani d . 1 . . C
C11 .8215(2) -.0398(5) .89285(19) .0470(5) Uani d . 1 . . C
H11 .7984 -.1826 .8474 .056 Uiso calc R 1 . . H
C12 .8112(2) -.0586(5) 1.00627(19) .0489(5) Uani d . 1 . . C
H12 .7851 -.2146 1.0279 .059 Uiso calc R 1 . . H
C13 .8346(2) .1277(5) 1.10374(19) .0460(5) Uani d . 1 . . C
H3 .884(3) .355(8) .975(3) .091(10) Uiso d . 1 . . H

loop_
_atom_site_aniso_label
_atom_site_aniso_U_11
_atom_site_aniso_U_22
_atom_site_aniso_U_33
_atom_site_aniso_U_12
_atom_site_aniso_U_13
_atom_site_aniso_U_23
O1 .0771(11) .0642(12) .0418(8) .0283(10) .0245(7) .0151(8)
O2 .0488(7) .0392(9) .0417(7) .0089(7) .0129(6) .0095(7)
O3 .0919(12) .0431(10) .0479(9) -.0199(9) .0205(8) -.0143(8)
O4 .0729(10) .0562(11) .0411(8) -.0106(9) .0195(7) -.0131(8)
O5 .1022(14) .0415(10) .0455(9) -.0062(10) .0175(8) -.0174(8)
O6 .0829(11) .0662(13) .0419(8) .0039(11) .0224(8) -.0079(9)
N1 .0374(8) .0532(12) .0491(9) .0006(9) .0087(7) .0233(10)
C1 .0340(8) .0335(10) .0326(9) .0003(9) .0011(7) .0034(8)
C2 .0381(9) .0306(10) .0416(10) -.0019(9) -.0008(7) .0051(9)
C3 .0431(10) .0310(10) .0508(11) .0058(9) .0031(8) .0029(10)
C4 .0296(8) .0379(11) .0463(10) .0051(9) .0040(7) .0050(9)
C5 .0501(11) .0598(16) .0488(12) -.0092(13) .0031(9) .0130(12)
C6 .0602(14) .083(2) .0460(12) -.0126(16) -.0003(10) .0015(15)
C7 .0472(11) .0696(19) .0659(15) -.0112(14) .0033(10) -.0129(15)
C8 .0525(12) .0627(17) .0724(15) -.0194(14) .0154(11) .0028(15)
C9 .0483(11) .0581(16) .0485(11) -.0093(13) .0116(9) .0053(12)
C10 .0459(10) .0411(12) .0400(10) -.0007(10) .0108(8) -.0112(10)
C11 .0616(12) .0360(12) .0434(11) -.0081(11) .0100(9) -.0150(10)
C12 .0650(13) .0383(12) .0441(11) -.0061(12) .0121(9) -.0068(10)
C13 .0524(11) .0478(14) .0390(11) .0055(11) .0115(9) -.0096(10)

loop_
_atom_type_symbol
_atom_type_description
_atom_type_scat_dispersion_real
_atom_type_scat_dispersion_imag
_atom_type_scat_source
C C .0181 .0091 'International Tables Vol C Tables 4.2.6.8 and 6.1.1.4'
H H .0000 .0000 'International Tables Vol C Tables 4.2.6.8 and 6.1.1.4'
N N .0311 .0180 'International Tables Vol C Tables 4.2.6.8 and 6.1.1.4'
O O .0492 .0322 'International Tables Vol C Tables 4.2.6.8 and 6.1.1.4'

loop_
_geom_angle_atom_site_label_1
_geom_angle_atom_site_label_2
_geom_angle_atom_site_label_3
_geom_angle
_geom_angle_publ_flag
C1 O1 H1 109.5 ?
C10 O3 H3 106(2) ?
C13 O5 H3 107(2) ?
C2 N1 H1A 109.5 ?
C2 N1 H1B 109.5 ?
H1A N1 H1B 109.5 ?
C2 N1 H1C 109.5 ?
H1A N1 H1C 109.5 ?
H1B N1 H1C 109.5 ?
O2 C1 O1 124.68(19) y
O2 C1 C2 122.17(17) y
O1 C1 C2 113.08(18) y
N1 C2 C1 107.14(17) y
N1 C2 C3 111.81(16) y
C1 C2 C3 115.91(17) y
N1 C2 H2 107.2 ?
C1 C2 H2 107.2 ?
C3 C2 H2 107.2 ?
C4 C3 C2 115.43(19) y
C4 C3 H3A 108.4 ?
C2 C3 H3A 108.4 ?
C4 C3 H3B 108.4 ?
C2 C3 H3B 108.4 ?
H3A C3 H3B 107.5 ?
C9 C4 C5 118.1(2) y
C9 C4 C3 121.64(19) y
C5 C4 C3 120.3(2) y
C6 C5 C4 120.7(2) y
C6 C5 H5 119.6 ?
C4 C5 H5 119.6 ?
C7 C6 C5 120.5(2) y
C7 C6 H6 119.7 ?
C5 C6 H6 119.7 ?
C6 C7 C8 119.7(2) y
C6 C7 H7 120.2 ?
C8 C7 H7 120.2 ?
C7 C8 C9 119.8(2) y
C7 C8 H8 120.1 ?
C9 C8 H8 120.1 ?
C4 C9 C8 121.2(2) y
C4 C9 H9 119.4 ?
C8 C9 H9 119.4 ?
O4 C10 O3 120.9(2) y
O4 C10 C11 118.3(2) y
O3 C10 C11 120.76(18) y
C12 C11 C10 130.3(2) y
C12 C11 H11 114.9 ?
C10 C11 H11 114.9 ?
C11 C12 C13 130.7(2) y
C11 C12 H12 114.6 ?
C13 C12 H12 114.6 ?
O6 C13 O5 121.5(2) y
O6 C13 C12 118.9(2) y
O5 C13 C12 119.6(2) y

loop_
_geom_bond_atom_site_label_1
_geom_bond_atom_site_label_2
_geom_bond_site_symmetry_2
_geom_bond_distance
_geom_bond_publ_flag
O1 C1 . 1.307(2) y
O1 H1 . .82 ?
O2 C1 . 1.203(3) y
O3 C10 . 1.270(3) y
O3 H3 . 1.13(3) ?
O4 C10 . 1.244(2) y
O5 C13 . 1.278(3) y
O5 H3 . 1.28(3) y
O6 C13 . 1.230(3) y
N1 C2 . 1.486(3) y
N1 H1A . .89 ?
N1 H1B . .89 ?
N1 H1C . .89 ?
C1 C2 . 1.511(3) y
C2 C3 . 1.528(3) y
C2 H2 . .98 ?
C3 C4 . 1.508(3) y
C3 H3A . .97 ?
C3 H3B . .97 ?
C4 C9 . 1.379(3) y
C4 C5 . 1.384(3) y
C5 C6 . 1.378(4) y
C5 H5 . .93 ?
C6 C7 . 1.366(4) y
C6 H6 . .93 ?
C7 C8 . 1.373(4) y
C7 H7 . .93 ?
C8 C9 . 1.381(4) y
C8 H8 . .93 ?
C9 H9 . .93 ?
C10 C11 . 1.476(3) y
C11 C12 . 1.331(3) y
C11 H11 . .93 ?
C12 C13 . 1.481(3) y
C12 H12 . .93 ?

loop_
_geom_hbond_atom_site_label_D
_geom_hbond_atom_site_label_H
_geom_hbond_atom_site_label_A
_geom_hbond_site_symmetry_A
_geom_hbond_distance_DH
_geom_hbond_distance_HA
_geom_hbond_distance_DA
_geom_hbond_angle_DHA
O3 H3 O5 . 1.13(3) 1.28(3) 2.412(2) 175(4)
O1 H1 O4 2_656 .82 1.73 2.547(2) 170
N1 H1A O5 2_647 .89 2.29 2.999(2) 137
N1 H1A O6 2_647 .89 2.20 3.068(3) 164
N1 H1B O2 2_546 .89 2.45 3.077(2) 128
N1 H1B O4 1_455 .89 2.25 3.011(2) 144
N1 H1C O6 2_657 .89 2.10 2.947(3) 159
C2 H2 O2 1_545 .98 2.49 3.324(3) 142
C2 H2 O2 2_546 .98 2.48 3.073(2) 118
C11 H11 O3 1_545 .93 2.60 3.239(3) 127
C12 H12 O5 1_545 .93 2.53 3.303(3) 140

loop_
_geom_torsion_atom_site_label_1
_geom_torsion_atom_site_label_2
_geom_torsion_atom_site_label_3
_geom_torsion_atom_site_label_4
_geom_torsion
_geom_torsion_publ_flag
O2 C1 C2 N1 -9.4(2) y
O1 C1 C2 N1 173.33(17) y
O2 C1 C2 C3 -135.0(2) y
O1 C1 C2 C3 47.7(2) y
N1 C2 C3 C4 -59.3(2) y
C1 C2 C3 C4 63.9(2) y
C2 C3 C4 C9 -88.8(2) ?
C2 C3 C4 C5 91.5(3) ?
C9 C4 C5 C6 .7(4) ?
C3 C4 C5 C6 -179.7(2) ?
C4 C5 C6 C7 -.6(4) ?
C5 C6 C7 C8 .4(5) ?
C6 C7 C8 C9 -.3(4) ?
C5 C4 C9 C8 -.6(4) ?
C3 C4 C9 C8 179.8(2) ?
C7 C8 C9 C4 .4(4) ?
O4 C10 C11 C12 179.0(2) ?
O3 C10 C11 C12 .6(4) ?
C10 C11 C12 C13 2.2(4) ?
C11 C12 C13 O6 -179.3(3) ?
C11 C12 C13 O5 1.5(4) ?

loop_
_cod_related_entry_id
_cod_related_entry_database
_cod_related_entry_code
1 ChemSpider 30654629
